data_4319464
loop_
_publ_author_name
'Chuan He'
'Stephen J. Lippard'

_publ_section_title
;
 Synthesis and Electrochemical Studies of Diiron Complexes of
 1,8-Naphthyridine-Based Dinucleating Ligands to Model Features of the
 Active Sites of Non-Heme Diiron Enzymes
;
_journal_name_full 'Inorganic Chemistry'
_journal_page_first 1414
_journal_page_last 1420
_journal_paper_doi 10.1021/ic000975k
_journal_volume 40
_journal_year 2001
_chemical_formula_sum 'C52 H53 F6 Fe2 N9 O10 S2'
_chemical_formula_weight 1253.85
_chemical_name_common '[Fe2(BBBAN)(OAc)2(OTf)](OTf)'
_chemical_name_systematic
; 
 ? 
;
_space_group_IT_number 18
_symmetry_cell_setting orthorhombic
_symmetry_space_group_name_Hall 'P 2 2ab'
_symmetry_space_group_name_H-M 'P 21 21 2'
_atom_sites_solution_hydrogens geom
_atom_sites_solution_primary direct
_atom_sites_solution_secondary difmap
_audit_creation_method SHELXL-97
_cell_angle_alpha 90.00
_cell_angle_beta 90.00
_cell_angle_gamma 90.00
_cell_formula_units_Z 4
_cell_length_a 15.6105(5)
_cell_length_b 32.7813(11)
_cell_length_c 11.6641(4)
_cell_measurement_temperature 188(2)
_cell_volume 5968.9(3)
_computing_structure_refinement 'SHELXL-97 (Sheldrick, 1997)'
_computing_structure_solution 'SHELXS-97 (Sheldrick, 1990)'
_diffrn_ambient_temperature 188(2)
_diffrn_measured_fraction_theta_full 0.998
_diffrn_measured_fraction_theta_max 0.998
_diffrn_radiation_monochromator graphite
_diffrn_radiation_source 'fine-focus sealed tube'
_diffrn_radiation_type MoK\a
_diffrn_radiation_wavelength 0.71073
_diffrn_reflns_av_R_equivalents 0.0410
_diffrn_reflns_av_sigmaI/netI 0.0437
_diffrn_reflns_limit_h_max 15
_diffrn_reflns_limit_h_min -17
_diffrn_reflns_limit_k_max 26
_diffrn_reflns_limit_k_min -36
_diffrn_reflns_limit_l_max 12
_diffrn_reflns_limit_l_min -12
_diffrn_reflns_number 26553
_diffrn_reflns_theta_full 23.00
_diffrn_reflns_theta_max 23.00
_diffrn_reflns_theta_min 1.80
_exptl_absorpt_coefficient_mu 0.636
_exptl_crystal_density_diffrn 1.395
_exptl_crystal_density_method 'not measured'
_exptl_crystal_F_000 2584
_refine_diff_density_max 0.963
_refine_diff_density_min -0.609
_refine_diff_density_rms 0.092
_refine_ls_abs_structure_details 'Flack H D (1983), Acta Cryst. A39, 876-881'
_refine_ls_abs_structure_Flack -0.03(2)
_refine_ls_extinction_method none
_refine_ls_goodness_of_fit_ref 1.329
_refine_ls_hydrogen_treatment mixed
_refine_ls_matrix_type full
_refine_ls_number_parameters 727
_refine_ls_number_reflns 8307
_refine_ls_number_restraints 2
_refine_ls_restrained_S_all 1.329
_refine_ls_R_factor_all 0.0753
_refine_ls_R_factor_gt 0.0631
_refine_ls_shift/su_max 0.030
_refine_ls_shift/su_mean 0.003
_refine_ls_structure_factor_coef Fsqd
_refine_ls_weighting_details 'calc w=1/[\s^2^(Fo^2^)+(0.1000P)^2^+0.0000P] where P=(Fo^2^+2Fc^2^)/3'
_refine_ls_weighting_scheme calc
_refine_ls_wR_factor_gt 0.1700
_refine_ls_wR_factor_ref 0.1760
_reflns_number_gt 7129
_reflns_number_total 8307
_reflns_threshold_expression >2sigma(I)
_cod_data_source_file ic000975k_5.cif
_cod_data_source_block 6
_cod_depositor_comments
;
The following automatic conversions were performed:

'_symmetry_cell_setting' tag value 'Orthorombic' was replaced with
'orthorhombic' value.

Automatic conversion script
Id: cif_fix_values 1646 2011-03-28 12:23:43Z adriana 
;
_cod_database_code 4319464

loop_
_symmetry_equiv_pos_as_xyz
'x, y, z'
'-x, -y, z'
'-x+1/2, y+1/2, -z'
'x+1/2, -y+1/2, -z'

loop_
_atom_site_label
_atom_site_type_symbol
_atom_site_fract_x
_atom_site_fract_y
_atom_site_fract_z
_atom_site_U_iso_or_equiv
_atom_site_adp_type
_atom_site_occupancy
_atom_site_symmetry_multiplicity
_atom_site_calc_flag
_atom_site_refinement_flags
_atom_site_disorder_assembly
_atom_site_disorder_group
Fe1 Fe -0.72746(6) -0.18815(3) -0.22248(8) 0.0377(3) Uani 1 1 d . . .
Fe2 Fe -0.53068(5) -0.13887(3) -0.26355(8) 0.0334(2) Uani 1 1 d . . .
N1 N -0.7090(3) -0.14643(18) -0.0642(5) 0.0380(13) Uani 1 1 d . . .
N2 N -0.5632(3) -0.12822(15) -0.0732(5) 0.0344(13) Uani 1 1 d . . .
N3 N -0.8581(3) -0.1633(2) -0.1831(5) 0.0456(16) Uani 1 1 d . . .
N4 N -0.7797(3) -0.23221(17) -0.3417(5) 0.0378(13) Uani 1 1 d . . .
N5 N -0.8564(3) -0.24335(17) -0.5004(5) 0.0389(13) Uani 1 1 d . . .
N6 N -0.4264(3) -0.09886(15) -0.2080(4) 0.0324(12) Uani 1 1 d . . .
N7 N -0.4765(3) -0.14464(16) -0.4327(4) 0.0368(13) Uani 1 1 d . . .
N8 N -0.3842(3) -0.13919(16) -0.5768(5) 0.0339(12) Uani 1 1 d . . .
C1 C -0.6373(4) -0.1321(2) -0.0114(6) 0.0375(16) Uani 1 1 d . . .
C2 C -0.7812(4) -0.1487(2) -0.0038(6) 0.0466(18) Uani 1 1 d . . .
C3 C -0.7881(5) -0.1368(3) 0.1142(6) 0.059(2) Uani 1 1 d . . .
H3A H -0.8411 -0.1385 0.1538 0.071 Uiso 1 1 calc R . .
C4 C -0.7176(5) -0.1234(3) 0.1663(6) 0.054(2) Uani 1 1 d . . .
H4A H -0.7207 -0.1153 0.2444 0.065 Uiso 1 1 calc R . .
C5 C -0.6389(5) -0.1208(2) 0.1088(6) 0.0443(18) Uani 1 1 d . . .
C6 C -0.5619(5) -0.1070(2) 0.1600(6) 0.0488(19) Uani 1 1 d . . .
H6A H -0.5607 -0.1005 0.2394 0.059 Uiso 1 1 calc R . .
C7 C -0.4902(5) -0.1029(2) 0.0965(6) 0.0475(18) Uani 1 1 d . . .
H7A H -0.4388 -0.0928 0.1294 0.057 Uiso 1 1 calc R . .
C8 C -0.4937(4) -0.11430(19) -0.0207(5) 0.0338(15) Uani 1 1 d . . .
C9 C -0.8603(5) -0.1657(3) -0.0585(7) 0.058(2) Uani 1 1 d . . .
H9A H -0.8669 -0.1946 -0.0354 0.070 Uiso 1 1 calc R . .
H9B H -0.9108 -0.1505 -0.0300 0.070 Uiso 1 1 calc R . .
C10 C -0.9265(4) -0.1920(2) -0.2294(7) 0.0509(19) Uani 1 1 d . . .
H10A H -0.9837 -0.1815 -0.2080 0.061 Uiso 1 1 calc R . .
H10B H -0.9194 -0.2192 -0.1933 0.061 Uiso 1 1 calc R . .
C11 C -0.9219(4) -0.1968(2) -0.3620(6) 0.0472(18) Uani 1 1 d . . .
H11A H -0.9769 -0.2079 -0.3901 0.057 Uiso 1 1 calc R . .
H11B H -0.9138 -0.1696 -0.3971 0.057 Uiso 1 1 calc R . .
C12 C -0.8517(4) -0.2238(2) -0.3992(6) 0.0361(16) Uani 1 1 d . . .
C13 C -0.7848(4) -0.2681(2) -0.5087(6) 0.0365(16) Uani 1 1 d . . .
C14 C -0.7598(4) -0.2957(2) -0.5928(6) 0.0405(17) Uani 1 1 d . . .
H14A H -0.7934 -0.3000 -0.6596 0.049 Uiso 1 1 calc R . .
C15 C -0.6847(5) -0.3166(2) -0.5757(7) 0.0483(19) Uani 1 1 d . . .
H15A H -0.6645 -0.3350 -0.6323 0.058 Uiso 1 1 calc R . .
C16 C -0.6377(5) -0.3106(2) -0.4745(6) 0.0473(18) Uani 1 1 d . . .
H16A H -0.5868 -0.3260 -0.4634 0.057 Uiso 1 1 calc R . .
C17 C -0.6626(4) -0.2828(2) -0.3883(6) 0.0411(17) Uani 1 1 d . . .
H17A H -0.6301 -0.2793 -0.3201 0.049 Uiso 1 1 calc R . .
C18 C -0.7364(4) -0.2610(2) -0.4084(6) 0.0408(17) Uani 1 1 d . . .
C19 C -0.9216(5) -0.2399(2) -0.5862(7) 0.055(2) Uani 1 1 d . . .
H19A H -0.9652 -0.2204 -0.5608 0.083 Uiso 1 1 calc R . .
H19B H -0.9482 -0.2666 -0.5986 0.083 Uiso 1 1 calc R . .
H19C H -0.8960 -0.2303 -0.6581 0.083 Uiso 1 1 calc R . .
C20 C -0.8698(4) -0.1202(2) -0.2242(7) 0.0518(19) Uani 1 1 d . . .
H20A H -0.8640 -0.1201 -0.3087 0.062 Uiso 1 1 calc R . .
H20B H -0.8224 -0.1036 -0.1929 0.062 Uiso 1 1 calc R . .
C21 C -0.9543(5) -0.0991(3) -0.1937(8) 0.063(2) Uani 1 1 d . . .
C22 C -0.9595(6) -0.0744(3) -0.0941(9) 0.074(3) Uani 1 1 d . . .
H22A H -0.9110 -0.0715 -0.0457 0.089 Uiso 1 1 calc R . .
C23 C -1.0329(7) -0.0552(4) -0.0680(11) 0.098(4) Uani 1 1 d . . .
H23A H -1.0372 -0.0388 -0.0010 0.118 Uiso 1 1 calc R . .
C24 C -1.1050(6) -0.0598(4) -0.1446(14) 0.109(5) Uani 1 1 d . . .
H24A H -1.1576 -0.0467 -0.1268 0.131 Uiso 1 1 calc R . .
C25 C -1.0992(6) -0.0819(4) -0.2381(14) 0.113(5) Uani 1 1 d . . .
H25A H -1.1463 -0.0840 -0.2894 0.136 Uiso 1 1 calc R . .
C26 C -1.0240(5) -0.1017(3) -0.2602(9) 0.079(3) Uani 1 1 d . . .
H26A H -1.0211 -0.1184 -0.3267 0.095 Uiso 1 1 calc R . .
C27 C -0.4132(4) -0.1121(2) -0.0886(6) 0.0357(15) Uani 1 1 d . . .
H27A H -0.3734 -0.0928 -0.0506 0.043 Uiso 1 1 calc R . .
H27B H -0.3857 -0.1393 -0.0888 0.043 Uiso 1 1 calc R . .
C28 C -0.3470(4) -0.1063(2) -0.2741(6) 0.0400(16) Uani 1 1 d . . .
H28A H -0.3297 -0.1351 -0.2620 0.048 Uiso 1 1 calc R . .
H28B H -0.3011 -0.0889 -0.2417 0.048 Uiso 1 1 calc R . .
C29 C -0.3511(4) -0.0988(2) -0.3998(6) 0.0418(17) Uani 1 1 d . . .
H29A H -0.2920 -0.0992 -0.4305 0.050 Uiso 1 1 calc R . .
H29B H -0.3740 -0.0709 -0.4122 0.050 Uiso 1 1 calc R . .
C30 C -0.4051(4) -0.1286(2) -0.4696(6) 0.0393(17) Uani 1 1 d . . .
C31 C -0.4486(4) -0.16525(19) -0.6153(6) 0.0353(16) Uani 1 1 d . . .
C32 C -0.4604(4) -0.1857(2) -0.7167(5) 0.0393(15) Uani 1 1 d . . .
H32A H -0.4195 -0.1843 -0.7768 0.047 Uiso 1 1 calc R . .
C33 C -0.5333(5) -0.2081(2) -0.7273(6) 0.0488(17) Uani 1 1 d . . .
H33A H -0.5441 -0.2220 -0.7974 0.059 Uiso 1 1 calc R . .
C34 C -0.5917(5) -0.2113(2) -0.6398(6) 0.0456(18) Uani 1 1 d . . .
H34A H -0.6407 -0.2281 -0.6501 0.055 Uiso 1 1 calc R . .
C35 C -0.5812(5) -0.1910(2) -0.5378(6) 0.0432(17) Uani 1 1 d . . .
H35A H -0.6227 -0.1925 -0.4785 0.052 Uiso 1 1 calc R . .
C36 C -0.5068(4) -0.1681(2) -0.5257(5) 0.0360(16) Uani 1 1 d . . .
C37 C -0.3117(4) -0.1257(2) -0.6484(6) 0.0464(18) Uani 1 1 d . . .
H37A H -0.2746 -0.1076 -0.6036 0.070 Uiso 1 1 calc R . .
H37B H -0.3335 -0.1110 -0.7155 0.070 Uiso 1 1 calc R . .
H37C H -0.2788 -0.1495 -0.6737 0.070 Uiso 1 1 calc R . .
C38 C -0.4555(4) -0.05552(18) -0.2121(6) 0.0342(15) Uani 1 1 d . . .
H38A H -0.5103 -0.0534 -0.1697 0.041 Uiso 1 1 calc R . .
H38B H -0.4672 -0.0483 -0.2930 0.041 Uiso 1 1 calc R . .
C39 C -0.3944(4) -0.0247(2) -0.1638(6) 0.0381(16) Uani 1 1 d . . .
C40 C -0.3328(4) -0.0056(2) -0.2284(7) 0.0479(17) Uani 1 1 d . . .
H40A H -0.3289 -0.0117 -0.3078 0.058 Uiso 1 1 calc R . .
C41 C -0.2755(5) 0.0226(2) -0.1807(8) 0.061(2) Uani 1 1 d . . .
H41A H -0.2333 0.0350 -0.2278 0.074 Uiso 1 1 calc R . .
C42 C -0.2798(5) 0.0321(2) -0.0688(8) 0.060(2) Uani 1 1 d . . .
H42A H -0.2403 0.0510 -0.0368 0.072 Uiso 1 1 calc R . .
C43 C -0.3421(5) 0.0143(2) -0.0002(7) 0.055(2) Uani 1 1 d . . .
H43A H -0.3465 0.0217 0.0783 0.066 Uiso 1 1 calc R . .
C44 C -0.3988(5) -0.0148(2) -0.0470(6) 0.0421(17) Uani 1 1 d . . .
H44A H -0.4401 -0.0276 0.0007 0.050 Uiso 1 1 calc R . .
C45 C -0.6857(5) -0.1140(2) -0.3752(7) 0.0455(18) Uani 1 1 d . . .
C46 C -0.7208(6) -0.0879(3) -0.4713(8) 0.070(2) Uani 1 1 d . . .
H46A H -0.7713 -0.1013 -0.5045 0.105 Uiso 1 1 calc R . .
H46B H -0.6770 -0.0845 -0.5306 0.105 Uiso 1 1 calc R . .
H46C H -0.7371 -0.0611 -0.4411 0.105 Uiso 1 1 calc R . .
O1 O -0.7220(3) -0.14723(16) -0.3552(4) 0.0451(12) Uani 1 1 d . . .
O2 O -0.6197(3) -0.10113(15) -0.3218(4) 0.0465(12) Uani 1 1 d . . .
C47 C -0.5264(4) -0.2137(2) -0.1946(5) 0.0369(16) Uani 1 1 d . . .
C48 C -0.5209(5) -0.2524(2) -0.1339(7) 0.053(2) Uani 1 1 d . . .
H48A H -0.4624 -0.2564 -0.1057 0.080 Uiso 1 1 calc R . .
H48B H -0.5359 -0.2747 -0.1863 0.080 Uiso 1 1 calc R . .
H48C H -0.5608 -0.2523 -0.0691 0.080 Uiso 1 1 calc R . .
O3 O -0.5953(3) -0.20033(12) -0.2412(4) 0.0352(10) Uani 1 1 d . . .
O4 O -0.4606(3) -0.19100(13) -0.2002(4) 0.0403(11) Uani 1 1 d . . .
S1 S -0.77021(15) -0.27257(7) -0.06423(16) 0.0613(6) Uani 1 1 d . . .
O5 O -0.7330(3) -0.23281(16) -0.0900(4) 0.0533(13) Uani 1 1 d . . .
O6 O -0.8608(4) -0.2726(2) -0.0536(5) 0.086(2) Uani 1 1 d . . .
O7 O -0.7350(5) -0.30437(19) -0.1262(5) 0.0775(18) Uani 1 1 d . . .
C49 C -0.7323(7) -0.2790(3) 0.0819(7) 0.071(3) Uani 1 1 d . . .
F1 F -0.7561(4) -0.31530(16) 0.1234(4) 0.0842(17) Uani 1 1 d . . .
F2 F -0.7656(5) -0.25092(18) 0.1507(4) 0.0924(19) Uani 1 1 d . . .
F3 F -0.6490(3) -0.2770(2) 0.0884(4) 0.0882(18) Uani 1 1 d . . .
S2 S 0.0540(3) -0.11073(13) -0.6353(4) 0.0728(11) Uiso 0.60 1 d P . .
O8 O 0.0343(12) -0.1142(5) -0.5208(15) 0.143(6) Uiso 0.60 1 d P . .
O9 O 0.0319(8) -0.1439(4) -0.7012(11) 0.094(3) Uiso 0.60 1 d P . .
O10 O 0.1387(9) -0.0917(4) -0.6606(12) 0.111(4) Uiso 0.60 1 d P . .
C50 C -0.027(2) -0.0723(10) -0.664(3) 0.154(10) Uiso 0.60 1 d P . .
F4 F 0.0005(11) -0.0367(6) -0.6268(15) 0.166(6) Uiso 0.60 1 d P . .
F5 F -0.1032(14) -0.0852(6) -0.6603(18) 0.199(7) Uiso 0.60 1 d P . .
F6 F -0.0046(13) -0.0628(7) -0.799(2) 0.205(8) Uiso 0.60 1 d P . .
S3 S -0.4831(5) -0.0159(2) 0.3186(6) 0.0842(19) Uiso 0.40 1 d P . .
O11 O -0.4489(11) -0.0499(5) 0.3664(14) 0.068(4) Uiso 0.40 1 d P . .
O12 O -0.4679(9) 0.0020(5) 0.2237(14) 0.076(4) Uiso 0.40 1 d P . .
O13 O -0.582(2) -0.0171(9) 0.301(3) 0.168(11) Uiso 0.40 1 d P . .
C53 C -0.4980(9) 0.0177(4) 0.4297(13) 0.027(3) Uiso 0.40 1 d P . .
F7 F -0.425(2) 0.0008(11) 0.482(3) 0.207(14) Uiso 0.40 1 d P . .
F8 F -0.5368(12) -0.0084(6) 0.5291(17) 0.114(6) Uiso 0.40 1 d P . .
F9 F -0.5021(13) 0.0553(6) 0.4066(18) 0.125(6) Uiso 0.40 1 d P . .
N9 N -0.2416(10) -0.0859(5) -0.8981(14) 0.073(4) Uiso 0.50 1 d P . .
C51 C -0.1841(12) -0.1054(6) -0.9128(16) 0.066(5) Uiso 0.50 1 d P . .
C52 C -0.1104(13) -0.1331(6) -0.9290(17) 0.075(5) Uiso 0.50 1 d P . .
C56 C -0.2228(13) 0.0002(6) -0.7061(15) 0.080(5) Uiso 0.50 1 d PD . .
C57A C -0.1619(19) 0.0199(9) -0.783(3) 0.057(8) Uiso 0.25 1 d PD . .
N11A N -0.114(2) 0.0398(10) -0.825(3) 0.088(10) Uiso 0.25 1 d PD . .
C57B C -0.2063(19) -0.0183(9) -0.591(2) 0.048(7) Uiso 0.25 1 d PD . .
N11B N -0.196(2) -0.0328(9) -0.504(3) 0.073(8) Uiso 0.25 1 d PD . .

loop_
_atom_site_aniso_label
_atom_site_aniso_U_11
_atom_site_aniso_U_22
_atom_site_aniso_U_33
_atom_site_aniso_U_23
_atom_site_aniso_U_13
_atom_site_aniso_U_12
Fe1 0.0273(5) 0.0518(6) 0.0340(5) -0.0079(5) 0.0049(4) -0.0067(4)
Fe2 0.0261(5) 0.0403(5) 0.0336(5) -0.0063(4) 0.0013(4) -0.0031(4)
N1 0.028(3) 0.054(4) 0.031(3) -0.006(3) 0.004(2) 0.000(2)
N2 0.034(3) 0.033(3) 0.036(3) -0.008(2) 0.000(2) 0.001(2)
N3 0.026(3) 0.069(4) 0.043(4) -0.015(3) 0.014(3) -0.008(3)
N4 0.028(3) 0.045(3) 0.040(3) -0.003(3) 0.001(3) -0.001(3)
N5 0.034(3) 0.041(3) 0.041(3) -0.006(3) -0.011(3) -0.007(3)
N6 0.025(3) 0.033(3) 0.039(3) -0.003(3) -0.004(2) -0.005(2)
N7 0.033(3) 0.041(3) 0.036(3) -0.006(3) 0.011(2) -0.006(3)
N8 0.027(3) 0.032(3) 0.043(3) 0.001(3) 0.007(2) 0.003(2)
C1 0.044(4) 0.034(4) 0.035(4) -0.003(3) 0.002(3) -0.002(3)
C2 0.032(4) 0.063(5) 0.045(4) -0.016(4) 0.009(3) -0.003(3)
C3 0.046(5) 0.098(6) 0.035(4) -0.019(4) 0.012(4) 0.004(4)
C4 0.053(5) 0.087(6) 0.024(4) -0.012(4) 0.006(4) -0.005(4)
C5 0.053(5) 0.050(5) 0.030(4) -0.003(3) -0.006(3) -0.003(3)
C6 0.052(5) 0.066(5) 0.028(4) -0.004(4) -0.007(3) 0.007(4)
C7 0.041(4) 0.055(5) 0.046(4) -0.011(4) -0.010(4) -0.003(3)
C8 0.038(4) 0.033(4) 0.030(3) 0.003(3) -0.007(3) 0.008(3)
C9 0.035(4) 0.090(6) 0.050(5) -0.014(4) 0.018(4) -0.012(4)
C10 0.025(3) 0.072(5) 0.056(4) -0.025(4) 0.012(3) -0.020(3)
C11 0.028(4) 0.060(5) 0.054(4) -0.003(4) -0.005(3) 0.003(3)
C12 0.036(4) 0.042(4) 0.031(4) -0.003(3) 0.000(3) -0.009(3)
C13 0.034(4) 0.040(4) 0.035(4) 0.000(3) -0.002(3) -0.015(3)
C14 0.046(4) 0.037(4) 0.038(4) -0.009(3) 0.000(3) -0.010(3)
C15 0.057(5) 0.037(4) 0.052(5) -0.012(4) 0.004(4) -0.012(4)
C16 0.045(4) 0.040(4) 0.057(5) -0.008(4) 0.009(4) -0.007(3)
C17 0.030(4) 0.043(4) 0.050(4) -0.003(4) -0.005(3) 0.001(3)
C18 0.044(4) 0.046(4) 0.032(4) 0.000(3) 0.001(3) -0.018(3)
C19 0.053(5) 0.051(5) 0.063(5) -0.010(4) -0.021(4) 0.002(4)
C20 0.035(4) 0.064(5) 0.056(5) -0.018(4) 0.006(4) -0.006(3)
C21 0.031(4) 0.079(6) 0.080(6) -0.017(5) 0.005(4) 0.001(4)
C22 0.049(5) 0.094(7) 0.080(6) -0.033(6) 0.006(5) 0.002(5)
C23 0.074(7) 0.104(8) 0.117(9) -0.048(7) 0.019(7) 0.016(6)
C24 0.045(6) 0.106(9) 0.176(14) -0.017(9) 0.017(7) 0.027(6)
C25 0.042(5) 0.115(9) 0.182(13) -0.070(10) -0.017(7) 0.032(5)
C26 0.039(5) 0.105(7) 0.093(7) -0.041(6) -0.013(5) 0.005(4)
C27 0.029(4) 0.034(4) 0.045(4) -0.007(3) -0.006(3) 0.004(3)
C28 0.026(3) 0.045(4) 0.049(4) -0.020(4) 0.004(3) -0.001(3)
C29 0.037(4) 0.036(4) 0.052(5) -0.009(3) 0.009(3) -0.002(3)
C30 0.036(4) 0.033(4) 0.049(4) 0.000(3) 0.007(3) 0.006(3)
C31 0.040(4) 0.031(4) 0.035(4) 0.006(3) 0.001(3) 0.007(3)
C32 0.047(4) 0.044(4) 0.027(3) -0.001(3) 0.003(3) 0.004(3)
C33 0.068(5) 0.047(4) 0.031(4) -0.009(3) -0.001(4) 0.002(4)
C34 0.048(4) 0.044(4) 0.045(4) -0.002(3) 0.001(3) -0.010(3)
C35 0.052(4) 0.043(4) 0.035(4) -0.002(3) 0.007(3) -0.011(4)
C36 0.042(4) 0.033(4) 0.033(4) 0.001(3) 0.003(3) 0.001(3)
C37 0.037(4) 0.057(5) 0.045(4) 0.010(4) 0.014(3) -0.002(3)
C38 0.029(3) 0.032(3) 0.041(4) -0.001(3) -0.002(3) 0.005(3)
C39 0.036(4) 0.037(4) 0.042(4) -0.006(3) -0.004(3) 0.003(3)
C40 0.040(4) 0.050(4) 0.054(4) -0.008(4) 0.001(4) -0.008(3)
C41 0.058(5) 0.041(4) 0.085(7) -0.014(4) 0.016(5) -0.014(4)
C42 0.050(5) 0.057(5) 0.073(6) -0.015(4) 0.002(4) -0.019(4)
C43 0.062(5) 0.050(5) 0.052(5) -0.014(4) -0.013(4) -0.002(4)
C44 0.042(4) 0.033(4) 0.051(5) 0.000(3) -0.002(3) -0.001(3)
C45 0.033(4) 0.055(5) 0.048(5) 0.004(4) 0.009(4) 0.008(4)
C46 0.062(5) 0.078(6) 0.070(6) 0.019(5) -0.018(5) -0.014(5)
O1 0.031(2) 0.059(3) 0.045(3) -0.001(2) 0.005(2) -0.003(2)
O2 0.034(3) 0.054(3) 0.051(3) -0.003(2) -0.003(2) -0.002(2)
C47 0.029(4) 0.045(4) 0.036(4) -0.011(3) 0.004(3) 0.002(3)
C48 0.047(5) 0.043(4) 0.070(5) 0.004(4) 0.012(4) -0.003(3)
O3 0.030(2) 0.044(2) 0.032(2) 0.001(2) 0.003(2) -0.0025(18)
O4 0.026(2) 0.042(3) 0.052(3) -0.008(2) -0.001(2) 0.003(2)
S1 0.0722(15) 0.0793(15) 0.0325(10) -0.0030(10) -0.0031(10) -0.0407(13)
O5 0.054(3) 0.071(4) 0.035(3) 0.001(2) -0.002(2) -0.023(3)
O6 0.073(4) 0.134(6) 0.050(3) -0.002(4) 0.006(3) -0.065(4)
O7 0.108(5) 0.078(4) 0.046(3) 0.002(3) -0.007(3) -0.033(4)
C49 0.084(7) 0.089(7) 0.040(5) 0.012(5) -0.006(5) -0.055(6)
F1 0.111(4) 0.088(4) 0.054(3) 0.020(3) -0.003(3) -0.058(3)
F2 0.145(5) 0.095(4) 0.037(3) -0.010(3) -0.003(3) -0.027(4)
F3 0.073(4) 0.132(5) 0.060(3) 0.023(3) -0.019(3) -0.052(3)

loop_
_atom_type_symbol
_atom_type_description
_atom_type_scat_dispersion_real
_atom_type_scat_dispersion_imag
_atom_type_scat_source
C C 0.0033 0.0016 'International Tables Vol C Tables 4.2.6.8 and 6.1.1.4'
H H 0.0000 0.0000 'International Tables Vol C Tables 4.2.6.8 and 6.1.1.4'
N N 0.0061 0.0033 'International Tables Vol C Tables 4.2.6.8 and 6.1.1.4'
O O 0.0106 0.0060 'International Tables Vol C Tables 4.2.6.8 and 6.1.1.4'
F F 0.0171 0.0103 'International Tables Vol C Tables 4.2.6.8 and 6.1.1.4'
S S 0.1246 0.1234 'International Tables Vol C Tables 4.2.6.8 and 6.1.1.4'
Fe Fe 0.3463 0.8444 'International Tables Vol C Tables 4.2.6.8 and 6.1.1.4'

loop_
_geom_angle_atom_site_label_1
_geom_angle_atom_site_label_2
_geom_angle_atom_site_label_3
_geom_angle
_geom_angle_site_symmetry_1
_geom_angle_site_symmetry_3
_geom_angle_publ_flag
O1 Fe1 O3 90.30(17) . . ?
O1 Fe1 O5 177.4(2) . . ?
O3 Fe1 O5 89.14(19) . . ?
O1 Fe1 N4 88.1(2) . . ?
O3 Fe1 N4 100.10(18) . . ?
O5 Fe1 N4 89.5(2) . . ?
O1 Fe1 N3 87.4(2) . . ?
O3 Fe1 N3 167.78(19) . . ?
O5 Fe1 N3 93.7(2) . . ?
N4 Fe1 N3 91.8(2) . . ?
O1 Fe1 N1 102.15(19) . . ?
O3 Fe1 N1 94.16(17) . . ?
O5 Fe1 N1 80.4(2) . . ?
N4 Fe1 N1 162.4(2) . . ?
N3 Fe1 N1 74.65(19) . . ?
O2 Fe2 N7 90.9(2) . . ?
O2 Fe2 O4 165.27(18) . . ?
N7 Fe2 O4 92.57(19) . . ?
O2 Fe2 N6 104.4(2) . . ?
N7 Fe2 N6 91.8(2) . . ?
O4 Fe2 N6 89.76(18) . . ?
O2 Fe2 O3 106.38(17) . . ?
N7 Fe2 O3 101.65(18) . . ?
O4 Fe2 O3 58.90(16) . . ?
N6 Fe2 O3 146.00(18) . . ?
O2 Fe2 N2 94.67(19) . . ?
N7 Fe2 N2 169.11(19) . . ?
O4 Fe2 N2 84.37(18) . . ?
N6 Fe2 N2 77.74(19) . . ?
O3 Fe2 N2 85.74(17) . . ?
C2 N1 C1 118.4(6) . . ?
C2 N1 Fe1 106.5(4) . . ?
C1 N1 Fe1 131.8(4) . . ?
C8 N2 C1 118.6(5) . . ?
C8 N2 Fe2 108.5(4) . . ?
C1 N2 Fe2 132.8(4) . . ?
C9 N3 C20 111.6(6) . . ?
C9 N3 C10 107.7(6) . . ?
C20 N3 C10 112.6(6) . . ?
C9 N3 Fe1 101.9(5) . . ?
C20 N3 Fe1 112.7(4) . . ?
C10 N3 Fe1 109.8(4) . . ?
C12 N4 C18 105.4(5) . . ?
C12 N4 Fe1 120.1(4) . . ?
C18 N4 Fe1 128.7(4) . . ?
C12 N5 C13 107.2(5) . . ?
C12 N5 C19 127.9(6) . . ?
C13 N5 C19 124.8(6) . . ?
C27 N6 C28 109.1(5) . . ?
C27 N6 C38 110.7(5) . . ?
C28 N6 C38 113.3(5) . . ?
C27 N6 Fe2 102.0(4) . . ?
C28 N6 Fe2 111.7(4) . . ?
C38 N6 Fe2 109.5(3) . . ?
C30 N7 C36 104.6(5) . . ?
C30 N7 Fe2 127.0(5) . . ?
C36 N7 Fe2 128.3(4) . . ?
C30 N8 C31 106.6(5) . . ?
C30 N8 C37 129.6(6) . . ?
C31 N8 C37 123.7(6) . . ?
N1 C1 N2 119.2(6) . . ?
N1 C1 C5 120.7(6) . . ?
N2 C1 C5 120.0(6) . . ?
N1 C2 C3 123.8(7) . . ?
N1 C2 C9 119.5(6) . . ?
C3 C2 C9 116.6(6) . . ?
C4 C3 C2 117.7(7) . . ?
C3 C4 C5 121.7(7) . . ?
C4 C5 C6 124.1(7) . . ?
C4 C5 C1 117.5(6) . . ?
C6 C5 C1 118.3(6) . . ?
C7 C6 C5 120.3(7) . . ?
C6 C7 C8 118.1(6) . . ?
N2 C8 C7 124.6(6) . . ?
N2 C8 C27 117.6(6) . . ?
C7 C8 C27 117.8(6) . . ?
N3 C9 C2 112.7(6) . . ?
N3 C10 C11 112.5(6) . . ?
C12 C11 C10 112.8(6) . . ?
N4 C12 N5 112.9(6) . . ?
N4 C12 C11 126.9(6) . . ?
N5 C12 C11 120.3(6) . . ?
N5 C13 C14 131.1(6) . . ?
N5 C13 C18 106.1(6) . . ?
C14 C13 C18 122.8(7) . . ?
C15 C14 C13 117.5(6) . . ?
C14 C15 C16 120.0(7) . . ?
C15 C16 C17 123.0(7) . . ?
C18 C17 C16 116.3(6) . . ?
C17 C18 N4 131.3(6) . . ?
C17 C18 C13 120.3(7) . . ?
N4 C18 C13 108.3(6) . . ?
N3 C20 C21 117.1(6) . . ?
C26 C21 C22 117.6(8) . . ?
C26 C21 C20 122.5(8) . . ?
C22 C21 C20 119.9(7) . . ?
C23 C22 C21 120.3(9) . . ?
C22 C23 C24 118.3(10) . . ?
C25 C24 C23 121.3(9) . . ?
C24 C25 C26 118.6(11) . . ?
C21 C26 C25 124.0(10) . . ?
N6 C27 C8 113.5(5) . . ?
N6 C28 C29 116.7(6) . . ?
C28 C29 C30 116.3(6) . . ?
N7 C30 N8 114.3(6) . . ?
N7 C30 C29 123.6(6) . . ?
N8 C30 C29 122.0(6) . . ?
C32 C31 C36 121.9(6) . . ?
C32 C31 N8 132.5(6) . . ?
C36 C31 N8 105.7(6) . . ?
C33 C32 C31 117.1(6) . . ?
C32 C33 C34 121.9(7) . . ?
C33 C34 C35 121.9(7) . . ?
C34 C35 C36 116.8(6) . . ?
C31 C36 C35 120.4(6) . . ?
C31 C36 N7 108.9(6) . . ?
C35 C36 N7 130.7(6) . . ?
N6 C38 C39 115.8(5) . . ?
C40 C39 C44 117.5(6) . . ?
C40 C39 C38 123.2(6) . . ?
C44 C39 C38 119.4(6) . . ?
C39 C40 C41 122.0(7) . . ?
C42 C41 C40 120.5(8) . . ?
C41 C42 C43 119.8(7) . . ?
C42 C43 C44 120.1(7) . . ?
C39 C44 C43 120.2(7) . . ?
O1 C45 O2 124.3(7) . . ?
O1 C45 C46 117.7(7) . . ?
O2 C45 C46 117.9(7) . . ?
C45 O1 Fe1 136.9(5) . . ?
C45 O2 Fe2 121.8(5) . . ?
O4 C47 O3 117.3(6) . . ?
O4 C47 C48 119.2(6) . . ?
O3 C47 C48 123.6(6) . . ?
C47 O3 Fe1 147.1(4) . . ?
C47 O3 Fe2 88.8(4) . . ?
Fe1 O3 Fe2 106.17(18) . . ?
C47 O4 Fe2 94.0(4) . . ?
O7 S1 O6 116.1(4) . . ?
O7 S1 O5 114.1(4) . . ?
O6 S1 O5 114.6(4) . . ?
O7 S1 C49 105.9(5) . . ?
O6 S1 C49 104.0(4) . . ?
O5 S1 C49 99.7(3) . . ?
S1 O5 Fe1 141.3(3) . . ?
F3 C49 F2 108.6(7) . . ?
F3 C49 F1 107.6(9) . . ?
F2 C49 F1 106.8(7) . . ?
F3 C49 S1 112.0(6) . . ?
F2 C49 S1 111.0(7) . . ?
F1 C49 S1 110.7(6) . . ?
O8 S2 O9 114.9(10) . . ?
O8 S2 O10 115.2(10) . . ?
O9 S2 O10 116.2(8) . . ?
O8 S2 C50 94.6(13) . . ?
O9 S2 C50 105.6(12) . . ?
O10 S2 C50 107.0(13) . . ?
F5 C50 F4 127(3) . . ?
F5 C50 F6 107(3) . . ?
F4 C50 F6 94(2) . . ?
F5 C50 S2 115(3) . . ?
F4 C50 S2 109(2) . . ?
F6 C50 S2 99.0(19) . . ?
S3 S3 O12 71.0(8) 2_455 . ?
S3 S3 C53 86.6(7) 2_455 2_455 ?
O12 S3 C53 155.3(12) . 2_455 ?
S3 S3 O11 155.7(8) 2_455 . ?
O12 S3 O11 131.4(12) . . ?
C53 S3 O11 69.5(10) 2_455 . ?
S3 S3 O12 58.1(7) 2_455 2_455 ?
O12 S3 O12 43.6(12) . 2_455 ?
C53 S3 O12 130.9(10) 2_455 2_455 ?
O11 S3 O12 142.7(11) . 2_455 ?
S3 S3 O13 70.3(13) 2_455 2_455 ?
O12 S3 O13 54.7(14) . 2_455 ?
C53 S3 O13 108.5(15) 2_455 2_455 ?
O11 S3 O13 112.5(16) . 2_455 ?
O12 S3 O13 91.5(16) 2_455 2_455 ?
S3 S3 O13 64.9(13) 2_455 . ?
O12 S3 O13 94.6(16) . . ?
C53 S3 O13 84.8(14) 2_455 . ?
O11 S3 O13 115.0(15) . . ?
O12 S3 O13 51.1(13) 2_455 . ?
O13 S3 O13 132.3(14) 2_455 . ?
S3 S3 F9 129.1(9) 2_455 2_455 ?
O12 S3 F9 156.4(12) . 2_455 ?
C53 S3 F9 48.3(9) 2_455 2_455 ?
O11 S3 F9 33.2(8) . 2_455 ?
O12 S3 F9 130.9(11) 2_455 2_455 ?
O13 S3 F9 137.6(16) 2_455 2_455 ?
O13 S3 F9 85.7(14) . 2_455 ?
S3 S3 C53 50.7(5) 2_455 . ?
O12 S3 C53 112.8(10) . . ?
C53 S3 C53 42.5(11) 2_455 . ?
O11 S3 C53 105.7(9) . . ?
O12 S3 C53 108.1(9) 2_455 . ?
O13 S3 C53 74.6(13) 2_455 . ?
O13 S3 C53 89.1(13) . . ?
F9 S3 C53 90.8(10) 2_455 . ?
F9 O11 S3 92.4(19) 2_455 . ?
F9 O11 C53 55.6(17) 2_455 2_455 ?
S3 O11 C53 54.4(8) . 2_455 ?
O12 O12 S3 75.9(10) 2_455 . ?
O12 O12 O13 130.4(19) 2_455 2_455 ?
S3 O12 O13 71.5(17) . 2_455 ?
O12 O12 S3 60.5(9) 2_455 2_455 ?
S3 O12 S3 50.9(8) . 2_455 ?
O13 O12 S3 70.0(17) 2_455 2_455 ?
O12 O13 S3 53.8(14) 2_455 2_455 ?
O12 O13 S3 59.0(15) 2_455 . ?
S3 O13 S3 44.8(11) 2_455 . ?
C53 C53 F9 166.3(15) 2_455 . ?
C53 C53 F8 78.0(12) 2_455 2_455 ?
F9 C53 F8 115.7(18) . 2_455 ?
C53 C53 S3 86.7(8) 2_455 2_455 ?
F9 C53 S3 79.9(14) . 2_455 ?
F8 C53 S3 160.0(16) 2_455 2_455 ?
C53 C53 F7 69.7(18) 2_455 . ?
F9 C53 F7 121(2) . . ?
F8 C53 F7 36.4(15) 2_455 . ?
S3 C53 F7 125.6(18) 2_455 . ?
C53 C53 F7 63.1(17) 2_455 2_455 ?
F9 C53 F7 116(2) . 2_455 ?
F8 C53 F7 83.1(19) 2_455 2_455 ?
S3 C53 F7 101.5(17) 2_455 2_455 ?
F7 C53 F7 109(3) . 2_455 ?
C53 C53 O11 131.2(16) 2_455 2_455 ?
F9 C53 O11 36.6(10) . 2_455 ?
F8 C53 O11 143.8(16) 2_455 2_455 ?
S3 C53 O11 56.1(9) 2_455 2_455 ?
F7 C53 O11 157(2) . 2_455 ?
F7 C53 O11 92.2(18) 2_455 2_455 ?
C53 C53 F8 55.4(9) 2_455 . ?
F9 C53 F8 132.2(16) . . ?
F8 C53 F8 51.6(16) 2_455 . ?
S3 C53 F8 127.8(12) 2_455 . ?
F7 C53 F8 77.3(19) . . ?
F7 C53 F8 32.5(14) 2_455 . ?
O11 C53 F8 121.7(13) 2_455 . ?
C53 C53 S3 50.7(6) 2_455 . ?
F9 C53 S3 118.1(15) . . ?
F8 C53 S3 117.5(14) 2_455 . ?
S3 C53 S3 42.7(7) 2_455 . ?
F7 C53 S3 88.0(16) . . ?
F7 C53 S3 99.0(16) 2_455 . ?
O11 C53 S3 98.7(10) 2_455 . ?
F8 C53 S3 105.2(10) . . ?
F8 F7 C53 66(3) 2_455 . ?
F8 F7 C53 79(3) 2_455 2_455 ?
C53 F7 C53 47.2(16) . 2_455 ?
F7 F8 F8 121(4) 2_455 2_455 ?
F7 F8 C53 78(3) 2_455 2_455 ?
F8 F8 C53 74.2(12) 2_455 2_455 ?
F7 F8 C53 69(3) 2_455 . ?
F8 F8 C53 54.1(10) 2_455 . ?
C53 F8 C53 46.6(13) 2_455 . ?
O11 F9 C53 88(2) 2_455 . ?
O11 F9 S3 54.4(16) 2_455 2_455 ?
C53 F9 S3 51.8(11) . 2_455 ?
N9 C51 C52 177(2) . . ?
C57A C56 C57B 128(2) . . ?
N11A C57A C56 167(4) . . ?
N11B C57B C56 178(3) . . ?

loop_
_geom_bond_atom_site_label_1
_geom_bond_atom_site_label_2
_geom_bond_distance
_geom_bond_site_symmetry_2
_geom_bond_publ_flag
Fe1 O1 2.050(5) . ?
Fe1 O3 2.112(4) . ?
Fe1 O5 2.130(5) . ?
Fe1 N4 2.165(5) . ?
Fe1 N3 2.245(6) . ?
Fe1 N1 2.315(5) . ?
Fe2 O2 1.981(5) . ?
Fe2 N7 2.155(5) . ?
Fe2 O4 2.160(4) . ?
Fe2 N6 2.189(5) . ?
Fe2 O3 2.268(4) . ?
Fe2 N2 2.304(5) . ?
N1 C2 1.331(9) . ?
N1 C1 1.362(9) . ?
N2 C8 1.326(8) . ?
N2 C1 1.369(9) . ?
N3 C9 1.455(10) . ?
N3 C20 1.501(10) . ?
N3 C10 1.523(9) . ?
N4 C12 1.337(8) . ?
N4 C18 1.398(9) . ?
N5 C12 1.344(9) . ?
N5 C13 1.386(9) . ?
N5 C19 1.432(9) . ?
N6 C27 1.473(9) . ?
N6 C28 1.481(8) . ?
N6 C38 1.492(8) . ?
N7 C30 1.306(9) . ?
N7 C36 1.410(8) . ?
N8 C30 1.338(9) . ?
N8 C31 1.393(9) . ?
N8 C37 1.476(8) . ?
C1 C5 1.450(10) . ?
C2 C3 1.434(10) . ?
C2 C9 1.498(10) . ?
C3 C4 1.332(11) . ?
C4 C5 1.402(10) . ?
C5 C6 1.417(10) . ?
C6 C7 1.348(10) . ?
C7 C8 1.419(10) . ?
C8 C27 1.487(9) . ?
C10 C11 1.556(11) . ?
C11 C12 1.474(10) . ?
C13 C14 1.390(10) . ?
C13 C18 1.412(10) . ?
C14 C15 1.372(10) . ?
C15 C16 1.403(11) . ?
C16 C17 1.412(10) . ?
C17 C18 1.376(10) . ?
C20 C21 1.530(10) . ?
C21 C26 1.339(12) . ?
C21 C22 1.419(12) . ?
C22 C23 1.342(13) . ?
C23 C24 1.446(17) . ?
C24 C25 1.311(18) . ?
C25 C26 1.366(12) . ?
C28 C29 1.489(10) . ?
C29 C30 1.526(10) . ?
C31 C32 1.373(9) . ?
C31 C36 1.388(9) . ?
C32 C33 1.359(10) . ?
C33 C34 1.372(10) . ?
C34 C35 1.374(10) . ?
C35 C36 1.390(10) . ?
C38 C39 1.499(9) . ?
C39 C40 1.372(10) . ?
C39 C44 1.403(10) . ?
C40 C41 1.401(11) . ?
C41 C42 1.344(12) . ?
C42 C43 1.388(12) . ?
C43 C44 1.410(10) . ?
C45 O1 1.251(9) . ?
C45 O2 1.275(9) . ?
C45 C46 1.512(11) . ?
C47 O4 1.270(8) . ?
C47 O3 1.282(8) . ?
C47 C48 1.457(10) . ?
S1 O7 1.383(7) . ?
S1 O6 1.419(7) . ?
S1 O5 1.458(5) . ?
S1 C49 1.816(8) . ?
C49 F3 1.304(11) . ?
C49 F2 1.329(12) . ?
C49 F1 1.336(9) . ?
S2 O8 1.375(17) . ?
S2 O9 1.376(13) . ?
S2 O10 1.492(14) . ?
S2 C50 1.82(3) . ?
C50 F5 1.26(3) . ?
C50 F4 1.32(3) . ?
C50 F6 1.64(4) . ?
S3 S3 1.165(14) 2_455 ?
S3 O12 1.274(16) . ?
S3 C53 1.330(17) 2_455 ?
S3 O11 1.356(16) . ?
S3 O12 1.420(16) 2_455 ?
S3 O13 1.50(3) 2_455 ?
S3 O13 1.56(3) . ?
S3 F9 1.67(2) 2_455 ?
S3 C53 1.715(16) . ?
O11 F9 0.91(2) 2_455 ?
O11 C53 1.53(2) 2_455 ?
O12 O12 1.01(3) 2_455 ?
O12 O13 1.29(3) 2_455 ?
O12 S3 1.420(16) 2_455 ?
O13 O12 1.29(3) 2_455 ?
O13 S3 1.50(3) 2_455 ?
C53 C53 1.16(3) 2_455 ?
C53 F9 1.26(2) . ?
C53 F8 1.32(2) 2_455 ?
C53 S3 1.330(17) 2_455 ?
C53 F7 1.41(4) . ?
C53 F7 1.48(4) 2_455 ?
C53 O11 1.53(2) 2_455 ?
C53 F8 1.56(2) . ?
F7 F8 0.86(4) 2_455 ?
F7 C53 1.48(4) 2_455 ?
F8 F7 0.86(4) 2_455 ?
F8 F8 1.27(4) 2_455 ?
F8 C53 1.32(2) 2_455 ?
F9 O11 0.91(2) 2_455 ?
F9 S3 1.67(2) 2_455 ?
N9 C51 1.12(2) . ?
C51 C52 1.48(3) . ?
C56 C57A 1.46(3) . ?
C56 C57B 1.49(3) . ?
C57A N11A 1.11(3) . ?
C57B N11B 1.14(3) . ?
